data_4305835
loop_
_publ_author_name
'Barbara Ventura'
'Andrea Barbieri'
'Francesco Barigelletti'
'Julie Batcha Seneclauze'
'Pascal Retailleau'
'Raymond Ziessel'

_publ_contact_author_address
;Instituto per la Sintesi Organica e la Fotoreattivit\`a
Consiglio Nazionale delle Ricerche (ISOF-CNR)
Via P. Gobetti 101
40129 Bologna
Italy

Laboratoire de Chimie
Universit\'e Louis Pasteur, d'Electronique et de Photonique Moleculaires
ECPM, 1 rue Blaise Pascal
Strasbourg
F-67008
FRANCE

;
_publ_contact_author_email 'bventura@isof.cnr.it; ziessel@chimie.u-strasbg.fr'
_publ_contact_author_fax '33 3 90242635'
_publ_contact_author_name
;Barbara Ventura; Raymond Ziessel

;
_publ_contact_author_phone '33 3 90242689'
_publ_section_title
;
Trichromophoric Systems from Square-Planar Pt-Ethynylbipyridine and
Octahedral Ru- and Os-Bipyridine Centers: Syntheses, Structures,
Electrochemical Behavior, and Bipartition of Energy Transfer
;
_journal_name_full 'Inorganic Chemistry'
_journal_page_first 7048
_journal_page_last 7058
_journal_paper_doi 10.1021/ic800768v
_journal_volume 47
_journal_year 2008
_chemical_formula_moiety 'C42 H38 N6 Pt, C H2 Cl2, C6 H12, C H4 O'
_chemical_formula_sum 'C50 H56 Cl2 N6 O Pt'
_chemical_formula_weight 1023
_chemical_name_systematic
; 
 ? 
;
_space_group_IT_number 2
_symmetry_cell_setting triclinic
_symmetry_space_group_name_Hall '-P 1'
_symmetry_space_group_name_H-M 'P -1'
_atom_sites_solution_hydrogens difmap
_atom_sites_solution_primary direct
_atom_sites_solution_secondary difmap
_audit_creation_date 27-02-08
_audit_creation_method SHELXL-97
_cell_angle_alpha 80.24(3)
_cell_angle_beta 86.36(3)
_cell_angle_gamma 61.93(4)
_cell_formula_units_Z 2
_cell_length_a 13.383(1)
_cell_length_b 13.710(1)
_cell_length_c 14.576(2)
_cell_measurement_reflns_used 5685
_cell_measurement_temperature 293(2)
_cell_measurement_theta_max 24.108
_cell_measurement_theta_min 0.998
_cell_volume 2325.3(10)
_computing_cell_refinement 'DENZO (Otwinowski & Minor, 1997) COLLECT (Hooft, 1998)'
_computing_data_collection 'DENZO (Otwinowski & Minor, 1997) COLLECT (Hooft, 1998)'
_computing_data_reduction 'HKL package (Otwinowski & Minor, 1997)'
_computing_molecular_graphics 'PLATON (Spek, 1980-2004)'
_computing_publication_material 'SHELXL-97 (Sheldrick, 1997)'
_computing_structure_refinement 'SHELXL-97 (Sheldrick, 1997)'
_computing_structure_solution 'SHELXS-97 (Sheldrick, 1990)'
_diffrn_ambient_temperature 293(2)
_diffrn_measured_fraction_theta_full 0.972
_diffrn_measured_fraction_theta_max 0.972
_diffrn_measurement_device_type 'Nonius kappa-CCD diffractometer'
_diffrn_measurement_method 'phi and omega scans'
_diffrn_radiation_monochromator graphite
_diffrn_radiation_source 'fine-focus sealed tube'
_diffrn_radiation_type MoK\a
_diffrn_radiation_wavelength 0.71070
_diffrn_reflns_av_R_equivalents 0.0416
_diffrn_reflns_av_sigmaI/netI 0.0724
_diffrn_reflns_limit_h_max 15
_diffrn_reflns_limit_h_min -15
_diffrn_reflns_limit_k_max 14
_diffrn_reflns_limit_k_min -15
_diffrn_reflns_limit_l_max 16
_diffrn_reflns_limit_l_min -16
_diffrn_reflns_number 16783
_diffrn_reflns_theta_full 24.45
_diffrn_reflns_theta_max 24.45
_diffrn_reflns_theta_min 2.11
_exptl_absorpt_coefficient_mu 3.18
_exptl_absorpt_correction_T_max 0.566
_exptl_absorpt_correction_T_min 0.442
_exptl_absorpt_correction_type multi-scan
_exptl_absorpt_process_details 'Scalepack(Otwinowski & Minor, 1997)'
_exptl_crystal_colour yellow
_exptl_crystal_density_diffrn 1.461
_exptl_crystal_density_method 'not measured'
_exptl_crystal_description prism
_exptl_crystal_F_000 1036
_exptl_crystal_size_max 0.29
_exptl_crystal_size_mid 0.26
_exptl_crystal_size_min 0.18
_platon_squeeze_details ' ?'
_refine_diff_density_max 0.655
_refine_diff_density_min -1.063
_refine_diff_density_rms 0.113
_refine_ls_extinction_method none
_refine_ls_goodness_of_fit_ref 0.988
_refine_ls_hydrogen_treatment constr
_refine_ls_matrix_type full
_refine_ls_number_parameters 497
_refine_ls_number_reflns 7471
_refine_ls_number_restraints 114
_refine_ls_restrained_S_all 0.981
_refine_ls_R_factor_all 0.0666
_refine_ls_R_factor_gt 0.0443
_refine_ls_shift/su_max 0.001
_refine_ls_shift/su_mean 0.000
_refine_ls_structure_factor_coef Fsqd
_refine_ls_weighting_details 'calc w=1/[\s^2^(Fo^2^)+(0.0611P)^2^+0.0000P] where P=(Fo^2^+2Fc^2^)/3'
_refine_ls_weighting_scheme calc
_refine_ls_wR_factor_gt 0.1016
_refine_ls_wR_factor_ref 0.1119
_reflns_number_gt 5647
_reflns_number_total 7473
_reflns_threshold_expression >2sigma(I)
_cod_data_source_file ic800768v-file003.cif
_cod_data_source_block jbs139sqz
_cod_database_code 4305835

loop_
_symmetry_equiv_pos_as_xyz
'x, y, z'
'-x, -y, -z'

loop_
_atom_site_label
_atom_site_type_symbol
_atom_site_fract_x
_atom_site_fract_y
_atom_site_fract_z
_atom_site_U_iso_or_equiv
_atom_site_adp_type
_atom_site_occupancy
_atom_site_symmetry_multiplicity
_atom_site_calc_flag
_atom_site_refinement_flags
_atom_site_disorder_assembly
_atom_site_disorder_group
Pt1 Pt 0.02653(2) 0.009930(19) 0.188756(18) 0.05393(12) Uani 1 1 d . . .
N1 N 0.0896(4) -0.1566(4) 0.2468(4) 0.0534(13) Uani 1 1 d . . .
N2 N 0.1335(4) -0.0672(4) 0.0853(4) 0.0538(13) Uani 1 1 d . . .
N3 N -0.3576(5) 0.2917(4) 0.4966(4) 0.0666(16) Uani 1 1 d . . .
N4 N -0.4000(5) 0.2101(5) 0.7376(4) 0.0671(16) Uani 1 1 d . . .
N5 N -0.2071(5) 0.5643(5) 0.0457(4) 0.0733(17) Uani 1 1 d . . .
N6 N -0.2079(6) 0.7376(5) -0.1686(5) 0.097(2) Uani 1 1 d . . .
C1 C 0.0668(6) -0.1971(6) 0.3316(5) 0.068(2) Uani 1 1 d . . .
H30 H 0.0148 -0.1466 0.3678 0.082 Uiso 1 1 calc . . .
C2 C 0.1155(7) -0.3071(6) 0.3670(5) 0.072(2) Uani 1 1 d . . .
H40 H 0.0949 -0.3302 0.4256 0.086 Uiso 1 1 calc . . .
C3 C 0.1953(5) -0.3858(5) 0.3177(5) 0.0554(16) Uani 1 1 d . . .
C4 C 0.2198(6) -0.3442(5) 0.2297(5) 0.0589(17) Uani 1 1 d . . .
H27 H 0.2718 -0.3937 0.1929 0.071 Uiso 1 1 calc . . .
C5 C 0.1683(5) -0.2314(5) 0.1966(5) 0.0546(16) Uani 1 1 d . . .
C6 C 0.1933(5) -0.1814(5) 0.1061(4) 0.0491(15) Uani 1 1 d . . .
C7 C 0.2716(6) -0.2412(6) 0.0451(5) 0.0618(18) Uani 1 1 d . . .
H35 H 0.3109 -0.3188 0.0599 0.074 Uiso 1 1 calc . . .
C8 C 0.2941(6) -0.1890(6) -0.0386(5) 0.0603(17) Uani 1 1 d . A .
C9 C 0.2301(6) -0.0750(6) -0.0575(5) 0.0657(19) Uani 1 1 d . . .
H38 H 0.2397 -0.0365 -0.1134 0.079 Uiso 1 1 calc R . .
C10 C 0.1524(6) -0.0165(6) 0.0041(5) 0.0621(18) Uani 1 1 d . . .
H19 H 0.1114 0.0610 -0.0108 0.075 Uiso 1 1 calc R . .
C11 C 0.2503(6) -0.5107(5) 0.3581(5) 0.0650(19) Uani 1 1 d . . .
C12 C 0.1587(7) -0.5463(7) 0.3747(8) 0.105(3) Uani 1 1 d . . .
H43A H 0.1921 -0.6244 0.4003 0.158 Uiso 1 1 calc R . .
H43B H 0.1208 -0.5336 0.3168 0.158 Uiso 1 1 calc R . .
H43C H 0.1050 -0.5034 0.4176 0.158 Uiso 1 1 calc R . .
C13 C 0.3081(9) -0.5277(7) 0.4488(6) 0.106(3) Uani 1 1 d . . .
H44A H 0.3424 -0.6055 0.4754 0.159 Uiso 1 1 calc R . .
H44B H 0.2534 -0.4845 0.4910 0.159 Uiso 1 1 calc R . .
H44C H 0.3654 -0.5039 0.4381 0.159 Uiso 1 1 calc R . .
C14 C 0.3360(9) -0.5810(6) 0.2906(7) 0.124(4) Uani 1 1 d . . .
H1A H 0.3697 -0.6587 0.3176 0.186 Uiso 1 1 calc R . .
H1B H 0.3940 -0.5582 0.2788 0.186 Uiso 1 1 calc R . .
H1C H 0.2980 -0.5700 0.2332 0.186 Uiso 1 1 calc R . .
C15 C 0.3840(5) -0.2560(5) -0.1069(4) 0.0676(18) Uani 1 1 d DU . .
C16A C 0.3519(8) -0.3374(8) -0.1383(7) 0.085(4) Uani 0.764(14) 1 d PDU A 1
H16A H 0.2802 -0.2966 -0.1709 0.128 Uiso 0.764(14) 1 calc PR A 1
H16B H 0.3464 -0.3863 -0.0850 0.128 Uiso 0.764(14) 1 calc PR A 1
H16C H 0.4088 -0.3809 -0.1790 0.128 Uiso 0.764(14) 1 calc PR A 1
C17A C 0.4970(7) -0.3188(9) -0.0558(7) 0.105(5) Uani 0.764(14) 1 d PDU A 1
H17A H 0.5165 -0.2664 -0.0363 0.158 Uiso 0.764(14) 1 calc PR A 1
H17B H 0.5540 -0.3621 -0.0964 0.158 Uiso 0.764(14) 1 calc PR A 1
H17C H 0.4922 -0.3677 -0.0022 0.158 Uiso 0.764(14) 1 calc PR A 1
C18A C 0.3943(10) -0.1798(9) -0.1908(6) 0.107(5) Uani 0.764(14) 1 d PDU A 1
H18A H 0.3232 -0.1392 -0.2243 0.161 Uiso 0.764(14) 1 calc PR A 1
H18B H 0.4519 -0.2238 -0.2307 0.161 Uiso 0.764(14) 1 calc PR A 1
H18C H 0.4142 -0.1280 -0.1706 0.161 Uiso 0.764(14) 1 calc PR A 1
C16B C 0.4380(16) -0.3795(8) -0.0680(16) 0.099(13) Uani 0.236(14) 1 d PDU A 2
H16D H 0.3819 -0.4049 -0.0640 0.149 Uiso 0.236(14) 1 calc PR A 2
H16E H 0.4692 -0.3917 -0.0071 0.149 Uiso 0.236(14) 1 calc PR A 2
H16F H 0.4973 -0.4204 -0.1082 0.149 Uiso 0.236(14) 1 calc PR A 2
C17B C 0.4719(14) -0.2154(17) -0.1146(14) 0.099(12) Uani 0.236(14) 1 d PDU A 2
H17D H 0.4372 -0.1372 -0.1403 0.149 Uiso 0.236(14) 1 calc PR A 2
H17E H 0.5312 -0.2568 -0.1546 0.149 Uiso 0.236(14) 1 calc PR A 2
H17F H 0.5031 -0.2263 -0.0540 0.149 Uiso 0.236(14) 1 calc PR A 2
C18B C 0.333(2) -0.2385(16) -0.2016(8) 0.086(12) Uani 0.236(14) 1 d PDU A 2
H18D H 0.2776 -0.2653 -0.1956 0.129 Uiso 0.236(14) 1 calc PR A 2
H18E H 0.3912 -0.2788 -0.2425 0.129 Uiso 0.236(14) 1 calc PR A 2
H18F H 0.2967 -0.1601 -0.2266 0.129 Uiso 0.236(14) 1 calc PR A 2
C1' C -0.0692(5) 0.0694(5) 0.2930(5) 0.0608(18) Uani 1 1 d . . .
C2' C -0.1266(6) 0.1034(6) 0.3582(5) 0.0641(18) Uani 1 1 d . . .
C3' C -0.1934(5) 0.1413(5) 0.4377(5) 0.0561(17) Uani 1 1 d . . .
C4' C -0.1747(6) 0.0794(5) 0.5254(5) 0.0670(19) Uani 1 1 d . . .
H4' H -0.1131 0.0083 0.5369 0.080 Uiso 1 1 calc . . .
C5' C -0.2465(6) 0.1223(5) 0.5959(5) 0.0629(18) Uani 1 1 d . . .
H5' H -0.2337 0.0796 0.6548 0.076 Uiso 1 1 calc . . .
C6' C -0.3374(5) 0.2280(5) 0.5804(4) 0.0499(15) Uani 1 1 d . . .
C7' C -0.2888(7) 0.2500(6) 0.4285(5) 0.073(2) Uani 1 1 d . . .
H7' H -0.3036 0.2947 0.3704 0.088 Uiso 1 1 calc . . .
C8' C -0.4158(5) 0.2775(5) 0.6554(5) 0.0536(16) Uani 1 1 d . . .
C9' C -0.5019(6) 0.3873(5) 0.6400(5) 0.0634(18) Uani 1 1 d . . .
H9' H -0.5110 0.4325 0.5826 0.076 Uiso 1 1 calc . . .
C10' C -0.5733(7) 0.4274(6) 0.7124(6) 0.079(2) Uani 1 1 d . . .
H10' H -0.6316 0.5007 0.7036 0.095 Uiso 1 1 calc . . .
C11' C -0.5599(7) 0.3614(7) 0.7962(6) 0.084(2) Uani 1 1 d . . .
H11' H -0.6082 0.3876 0.8451 0.101 Uiso 1 1 calc . . .
C12' C -0.4724(6) 0.2548(7) 0.8057(5) 0.078(2) Uani 1 1 d . . .
H12' H -0.4618 0.2097 0.8633 0.093 Uiso 1 1 calc R . .
C1" C -0.0238(5) 0.1626(6) 0.1240(5) 0.0563(16) Uani 1 1 d . . .
C2" C -0.0519(6) 0.2550(6) 0.0843(5) 0.0653(18) Uani 1 1 d . . .
C3" C -0.0909(6) 0.3684(5) 0.0381(5) 0.0603(17) Uani 1 1 d . . .
C4" C -0.0601(6) 0.4000(6) -0.0504(5) 0.072(2) Uani 1 1 d . . .
H4" H -0.0105 0.3452 -0.0843 0.086 Uiso 1 1 calc R . .
C5" C -0.1012(6) 0.5093(6) -0.0882(5) 0.073(2) Uani 1 1 d . . .
H5" H -0.0780 0.5291 -0.1467 0.087 Uiso 1 1 calc R . .
C6" C -0.1765(6) 0.5903(5) -0.0402(5) 0.0621(18) Uani 1 1 d . . .
C7" C -0.1644(7) 0.4572(6) 0.0826(5) 0.079(2) Uani 1 1 d . . .
H7" H -0.1852 0.4401 0.1428 0.095 Uiso 1 1 calc R . .
C8" C -0.2260(6) 0.7115(6) -0.0790(5) 0.0661(19) Uani 1 1 d . . .
C9" C -0.2903(7) 0.7939(6) -0.0256(6) 0.085(2) Uani 1 1 d . . .
H9" H -0.3035 0.7746 0.0366 0.102 Uiso 1 1 calc R . .
C10" C -0.3341(8) 0.9042(7) -0.0656(8) 0.101(3) Uani 1 1 d . . .
H10" H -0.3782 0.9601 -0.0306 0.121 Uiso 1 1 calc R . .
C11" C -0.3136(8) 0.9320(7) -0.1552(8) 0.102(3) Uani 1 1 d . . .
H11" H -0.3403 1.0063 -0.1829 0.123 Uiso 1 1 calc R . .
C12" C -0.2524(9) 0.8468(8) -0.2028(7) 0.121(4) Uani 1 1 d . . .
H12" H -0.2399 0.8657 -0.2653 0.145 Uiso 1 1 calc R . .
Cl2 Cl -0.0797(3) -0.2224(2) 0.5733(2) 0.1206(9) Uani 1 1 d . . .
Cl1 Cl 0.1124(3) -0.4172(3) 0.6601(3) 0.1552(13) Uani 1 1 d . . .
C1C C 0.0022(9) -0.2903(8) 0.6752(7) 0.108(3) Uani 1 1 d . . .
H1CA H 0.0316 -0.2437 0.6934 0.129 Uiso 1 1 calc R . .
H1CB H -0.0450 -0.3012 0.7249 0.129 Uiso 1 1 calc R . .

loop_
_atom_site_aniso_label
_atom_site_aniso_U_11
_atom_site_aniso_U_22
_atom_site_aniso_U_33
_atom_site_aniso_U_23
_atom_site_aniso_U_13
_atom_site_aniso_U_12
Pt1 0.05771(17) 0.04457(16) 0.05045(17) -0.01140(11) 0.01236(11) -0.01661(12)
N1 0.061(3) 0.049(3) 0.049(3) -0.013(2) 0.013(3) -0.025(3)
N2 0.054(3) 0.047(3) 0.053(3) -0.006(2) 0.009(2) -0.018(3)
N3 0.076(4) 0.051(3) 0.050(4) -0.010(3) 0.009(3) -0.012(3)
N4 0.077(4) 0.059(3) 0.047(3) -0.005(3) 0.016(3) -0.020(3)
N5 0.087(4) 0.049(3) 0.067(4) -0.007(3) 0.022(3) -0.021(3)
N6 0.106(5) 0.071(4) 0.079(5) 0.006(4) 0.029(4) -0.021(4)
C1 0.085(5) 0.051(4) 0.057(5) -0.011(3) 0.022(4) -0.025(4)
C2 0.090(5) 0.060(4) 0.059(5) -0.006(4) 0.022(4) -0.034(4)
C3 0.060(4) 0.046(3) 0.056(4) -0.011(3) 0.004(3) -0.020(3)
C4 0.070(4) 0.049(4) 0.058(4) -0.017(3) 0.016(3) -0.027(3)
C5 0.061(4) 0.049(4) 0.053(4) -0.016(3) 0.008(3) -0.023(3)
C6 0.056(4) 0.049(4) 0.040(4) -0.013(3) 0.012(3) -0.022(3)
C7 0.069(4) 0.056(4) 0.059(4) -0.018(3) 0.013(3) -0.028(4)
C8 0.061(4) 0.065(4) 0.055(4) -0.019(3) 0.010(3) -0.028(4)
C9 0.081(5) 0.070(5) 0.044(4) -0.005(3) 0.021(3) -0.038(4)
C10 0.067(4) 0.060(4) 0.049(4) -0.001(3) 0.013(3) -0.026(4)
C11 0.086(5) 0.047(4) 0.062(5) 0.000(3) 0.002(4) -0.035(4)
C12 0.095(6) 0.064(5) 0.150(9) 0.010(5) -0.009(6) -0.039(5)
C13 0.133(8) 0.077(6) 0.088(7) 0.009(5) -0.022(6) -0.037(6)
C14 0.153(9) 0.048(4) 0.120(8) -0.012(5) 0.054(7) -0.011(5)
C15 0.063(4) 0.070(4) 0.066(4) -0.020(3) 0.021(3) -0.027(4)
C16A 0.073(7) 0.097(8) 0.082(8) -0.045(7) 0.020(6) -0.029(6)
C17A 0.063(6) 0.166(14) 0.072(8) -0.047(7) 0.018(5) -0.035(7)
C18A 0.136(11) 0.102(8) 0.065(7) -0.030(5) 0.057(7) -0.042(7)
C16B 0.11(3) 0.078(11) 0.07(2) -0.026(13) 0.051(19) -0.009(15)
C17B 0.07(2) 0.15(3) 0.10(3) -0.08(2) 0.062(18) -0.06(2)
C18B 0.075(19) 0.09(2) 0.071(15) -0.050(15) 0.022(13) -0.012(17)
C1' 0.052(4) 0.049(4) 0.069(5) -0.002(3) 0.006(3) -0.017(3)
C2' 0.071(4) 0.054(4) 0.058(5) -0.011(3) 0.018(4) -0.023(4)
C3' 0.059(4) 0.047(4) 0.054(4) -0.016(3) 0.016(3) -0.017(3)
C4' 0.070(4) 0.050(4) 0.066(5) -0.011(3) 0.019(4) -0.017(4)
C5' 0.071(4) 0.051(4) 0.048(4) -0.001(3) 0.008(3) -0.016(4)
C6' 0.050(3) 0.041(3) 0.048(4) -0.006(3) -0.001(3) -0.013(3)
C7' 0.090(5) 0.054(4) 0.048(4) -0.008(3) 0.019(4) -0.014(4)
C8' 0.050(4) 0.052(4) 0.053(4) -0.015(3) 0.005(3) -0.018(3)
C9' 0.066(4) 0.052(4) 0.058(4) -0.008(3) 0.006(3) -0.016(4)
C10' 0.081(5) 0.065(4) 0.063(5) -0.014(4) 0.008(4) -0.010(4)
C11' 0.076(5) 0.085(6) 0.076(6) -0.038(5) 0.025(4) -0.019(5)
C12' 0.083(5) 0.078(5) 0.049(4) -0.005(4) 0.016(4) -0.022(5)
C1" 0.056(4) 0.054(4) 0.060(4) -0.018(3) 0.016(3) -0.025(3)
C2" 0.076(5) 0.055(4) 0.060(5) -0.010(4) 0.009(4) -0.027(4)
C3" 0.064(4) 0.052(4) 0.057(4) -0.008(3) 0.008(3) -0.021(3)
C4" 0.082(5) 0.054(4) 0.055(4) -0.010(3) 0.015(4) -0.013(4)
C5" 0.095(5) 0.055(4) 0.047(4) -0.008(3) 0.018(4) -0.021(4)
C6" 0.064(4) 0.051(4) 0.063(5) -0.007(3) 0.010(3) -0.021(3)
C7" 0.093(6) 0.056(4) 0.066(5) 0.002(4) 0.029(4) -0.023(4)
C8" 0.061(4) 0.054(4) 0.077(5) -0.007(4) 0.010(4) -0.024(4)
C9" 0.101(6) 0.057(5) 0.081(6) -0.007(4) 0.009(5) -0.025(5)
C10" 0.104(7) 0.053(5) 0.134(9) -0.022(5) 0.022(6) -0.027(5)
C11" 0.111(7) 0.061(5) 0.113(8) 0.008(5) 0.016(6) -0.031(5)
C12" 0.125(8) 0.070(6) 0.103(8) 0.026(5) 0.021(6) -0.008(6)
Cl2 0.146(2) 0.1033(18) 0.110(2) -0.0087(15) 0.0137(17) -0.0609(18)
Cl1 0.123(2) 0.150(3) 0.146(3) -0.050(2) 0.008(2) -0.019(2)
C1C 0.136(8) 0.110(7) 0.094(7) -0.024(6) 0.017(6) -0.071(7)

loop_
_atom_type_symbol
_atom_type_description
_atom_type_scat_dispersion_real
_atom_type_scat_dispersion_imag
_atom_type_scat_source
C C .0033 .0016 'International Tables Vol C Tables 4.2.6.8 and 6.1.1.4'
H H .0000 .0000 'International Tables Vol C Tables 4.2.6.8 and 6.1.1.4'
N N .0061 .0033 'International Tables Vol C Tables 4.2.6.8 and 6.1.1.4'
Pt Pt -1.7033 8.3905 'International Tables Vol C Tables 4.2.6.8 and 6.1.1.4'
Cl Cl .1484 .1585 'International Tables Vol C Tables 4.2.6.8 and 6.1.1.4'

loop_
_geom_angle_atom_site_label_1
_geom_angle_atom_site_label_2
_geom_angle_atom_site_label_3
_geom_angle
_geom_angle_site_symmetry_1
_geom_angle_site_symmetry_3
_geom_angle_publ_flag
C1' Pt1 C1" 89.4(3) . . ?
C1' Pt1 N1 95.9(2) . . ?
C1" Pt1 N1 174.6(2) . . ?
C1' Pt1 N2 174.9(2) . . ?
C1" Pt1 N2 95.6(2) . . ?
N1 Pt1 N2 79.0(2) . . ?
C1 N1 C5 117.2(5) . . ?
C1 N1 Pt1 126.6(4) . . ?
C5 N1 Pt1 116.0(4) . . ?
C10 N2 C6 118.5(5) . . ?
C10 N2 Pt1 126.7(4) . . ?
C6 N2 Pt1 114.8(4) . . ?
C7' N3 C6' 118.2(6) . . ?
C8' N4 C12' 116.5(6) . . ?
C7" N5 C6" 118.2(6) . . ?
C8" N6 C12" 116.5(7) . . ?
N1 C1 C2 123.4(6) . . ?
N1 C1 H30 118.3 . . ?
C2 C1 H30 118.3 . . ?
C1 C2 C3 121.0(6) . . ?
C1 C2 H40 119.5 . . ?
C3 C2 H40 119.5 . . ?
C2 C3 C4 115.8(6) . . ?
C2 C3 C11 120.8(6) . . ?
C4 C3 C11 123.3(6) . . ?
C5 C4 C3 121.1(6) . . ?
C5 C4 H27 119.4 . . ?
C3 C4 H27 119.4 . . ?
N1 C5 C4 121.4(6) . . ?
N1 C5 C6 114.7(5) . . ?
C4 C5 C6 124.0(5) . . ?
N2 C6 C7 120.0(6) . . ?
N2 C6 C5 115.5(5) . . ?
C7 C6 C5 124.5(6) . . ?
C6 C7 C8 121.9(6) . . ?
C6 C7 H35 119.0 . . ?
C8 C7 H35 119.0 . . ?
C9 C8 C7 115.8(6) . . ?
C9 C8 C15 122.1(6) . . ?
C7 C8 C15 122.1(6) . . ?
C10 C9 C8 121.5(6) . . ?
C10 C9 H38 119.2 . . ?
C8 C9 H38 119.2 . . ?
N2 C10 C9 122.1(6) . . ?
N2 C10 H19 118.9 . . ?
C9 C10 H19 118.9 . . ?
C13 C11 C12 109.8(7) . . ?
C13 C11 C3 108.4(6) . . ?
C12 C11 C3 108.6(6) . . ?
C13 C11 C14 110.2(8) . . ?
C12 C11 C14 108.8(7) . . ?
C3 C11 C14 111.0(6) . . ?
C11 C12 H43A 109.5 . . ?
C11 C12 H43B 109.5 . . ?
H43A C12 H43B 109.5 . . ?
C11 C12 H43C 109.5 . . ?
H43A C12 H43C 109.5 . . ?
H43B C12 H43C 109.5 . . ?
C11 C13 H44A 109.5 . . ?
C11 C13 H44B 109.5 . . ?
H44A C13 H44B 109.5 . . ?
C11 C13 H44C 109.5 . . ?
H44A C13 H44C 109.5 . . ?
H44B C13 H44C 109.5 . . ?
C11 C14 H1A 109.5 . . ?
C11 C14 H1B 109.5 . . ?
H1A C14 H1B 109.5 . . ?
C11 C14 H1C 109.5 . . ?
H1A C14 H1C 109.5 . . ?
H1B C14 H1C 109.5 . . ?
C17A C15 C17B 56.31(17) . . ?
C17A C15 C16A 110.2(4) . . ?
C17B C15 C16A 144.3(13) . . ?
C17A C15 C18B 140.3(12) . . ?
C17B C15 C18B 110.4(7) . . ?
C16A C15 C18B 56.28(17) . . ?
C17A C15 C16B 56.30(17) . . ?
C17B C15 C16B 110.0(7) . . ?
C16A C15 C16B 56.29(17) . . ?
C18B C15 C16B 108.5(8) . . ?
C17A C15 C18A 108.2(5) . . ?
C17B C15 C18A 56.29(17) . . ?
C16A C15 C18A 109.6(4) . . ?
C18B C15 C18A 56.26(17) . . ?
C16B C15 C18A 138.7(12) . . ?
C17A C15 C8 107.9(6) . . ?
C17B C15 C8 106.4(12) . . ?
C16A C15 C8 109.2(6) . . ?
C18B C15 C8 111.8(12) . . ?
C16B C15 C8 109.6(12) . . ?
C18A C15 C8 111.7(6) . . ?
C15 C16A H16A 109.5 . . ?
C15 C16A H16B 109.5 . . ?
H16A C16A H16B 109.5 . . ?
C15 C16A H16C 109.5 . . ?
H16A C16A H16C 109.5 . . ?
H16B C16A H16C 109.5 . . ?
C15 C17A H17A 109.5 . . ?
C15 C17A H17B 109.5 . . ?
H17A C17A H17B 109.5 . . ?
C15 C17A H17C 109.5 . . ?
H17A C17A H17C 109.5 . . ?
H17B C17A H17C 109.5 . . ?
C15 C18A H18A 109.5 . . ?
C15 C18A H18B 109.5 . . ?
H18A C18A H18B 109.5 . . ?
C15 C18A H18C 109.5 . . ?
H18A C18A H18C 109.5 . . ?
H18B C18A H18C 109.5 . . ?
C15 C16B H16D 109.5 . . ?
C15 C16B H16E 109.5 . . ?
H16D C16B H16E 109.5 . . ?
C15 C16B H16F 109.5 . . ?
H16D C16B H16F 109.5 . . ?
H16E C16B H16F 109.5 . . ?
C15 C17B H17D 109.5 . . ?
C15 C17B H17E 109.5 . . ?
H17D C17B H17E 109.5 . . ?
C15 C17B H17F 109.5 . . ?
H17D C17B H17F 109.5 . . ?
H17E C17B H17F 109.5 . . ?
C15 C18B H18D 109.5 . . ?
C15 C18B H18E 109.5 . . ?
H18D C18B H18E 109.5 . . ?
C15 C18B H18F 109.5 . . ?
H18D C18B H18F 109.5 . . ?
H18E C18B H18F 109.5 . . ?
C2' C1' Pt1 178.4(6) . . ?
C1' C2' C3' 178.5(8) . . ?
C4' C3' C7' 115.2(6) . . ?
C4' C3' C2' 125.0(6) . . ?
C7' C3' C2' 119.9(6) . . ?
C5' C4' C3' 120.2(6) . . ?
C5' C4' H4' 119.9 . . ?
C3' C4' H4' 119.9 . . ?
C4' C5' C6' 120.7(6) . . ?
C4' C5' H5' 119.6 . . ?
C6' C5' H5' 119.6 . . ?
N3 C6' C5' 121.1(6) . . ?
N3 C6' C8' 116.8(5) . . ?
C5' C6' C8' 122.1(6) . . ?
N3 C7' C3' 124.7(6) . . ?
N3 C7' H7' 117.7 . . ?
C3' C7' H7' 117.7 . . ?
N4 C8' C9' 122.5(6) . . ?
N4 C8' C6' 116.4(5) . . ?
C9' C8' C6' 121.1(6) . . ?
C10' C9' C8' 118.1(6) . . ?
C10' C9' H9' 121.0 . . ?
C8' C9' H9' 121.0 . . ?
C11' C10' C9' 120.9(7) . . ?
C11' C10' H10' 119.5 . . ?
C9' C10' H10' 119.5 . . ?
C10' C11' C12' 117.2(7) . . ?
C10' C11' H11' 121.4 . . ?
C12' C11' H11' 121.4 . . ?
N4 C12' C11' 124.9(7) . . ?
N4 C12' H12' 117.6 . . ?
C11' C12' H12' 117.6 . . ?
C2" C1" Pt1 178.5(6) . . ?
C1" C2" C3" 177.4(8) . . ?
C7" C3" C4" 114.5(6) . . ?
C7" C3" C2" 120.1(6) . . ?
C4" C3" C2" 125.4(6) . . ?
C5" C4" C3" 121.2(6) . . ?
C5" C4" H4" 119.4 . . ?
C3" C4" H4" 119.4 . . ?
C4" C5" C6" 119.9(7) . . ?
C4" C5" H5" 120.1 . . ?
C6" C5" H5" 120.1 . . ?
N5 C6" C5" 121.2(6) . . ?
N5 C6" C8" 116.6(6) . . ?
C5" C6" C8" 122.2(6) . . ?
N5 C7" C3" 125.0(7) . . ?
N5 C7" H7" 117.5 . . ?
C3" C7" H7" 117.5 . . ?
N6 C8" C9" 121.2(7) . . ?
N6 C8" C6" 116.9(6) . . ?
C9" C8" C6" 121.9(7) . . ?
C10" C9" C8" 119.1(8) . . ?
C10" C9" H9" 120.5 . . ?
C8" C9" H9" 120.5 . . ?
C11" C10" C9" 120.4(8) . . ?
C11" C10" H10" 119.8 . . ?
C9" C10" H10" 119.8 . . ?
C10" C11" C12" 116.7(8) . . ?
C10" C11" H11" 121.6 . . ?
C12" C11" H11" 121.6 . . ?
N6 C12" C11" 126.0(9) . . ?
N6 C12" H12" 117.0 . . ?
C11" C12" H12" 117.0 . . ?
Cl1 C1C Cl2 111.3(6) . . ?
Cl1 C1C H1CA 109.4 . . ?
Cl2 C1C H1CA 109.4 . . ?
Cl1 C1C H1CB 109.4 . . ?
Cl2 C1C H1CB 109.4 . . ?
H1CA C1C H1CB 108.0 . . ?

loop_
_geom_bond_atom_site_label_1
_geom_bond_atom_site_label_2
_geom_bond_distance
_geom_bond_site_symmetry_2
_geom_bond_publ_flag
Pt1 C1' 1.950(7) . ?
Pt1 C1" 1.952(7) . ?
Pt1 N1 2.065(5) . ?
Pt1 N2 2.070(5) . ?
N1 C1 1.344(8) . ?
N1 C5 1.355(8) . ?
N2 C10 1.340(8) . ?
N2 C6 1.370(8) . ?
N3 C7' 1.320(8) . ?
N3 C6' 1.336(8) . ?
N4 C8' 1.344(8) . ?
N4 C12' 1.350(9) . ?
N5 C7" 1.324(9) . ?
N5 C6" 1.336(9) . ?
N6 C8" 1.332(9) . ?
N6 C12" 1.338(10) . ?
C1 C2 1.350(9) . ?
C1 H30 0.9300 . ?
C2 C3 1.379(9) . ?
C2 H40 0.9300 . ?
C3 C4 1.398(9) . ?
C3 C11 1.532(9) . ?
C4 C5 1.373(9) . ?
C4 H27 0.9300 . ?
C5 C6 1.475(9) . ?
C6 C7 1.372(8) . ?
C7 C8 1.397(9) . ?
C7 H35 0.9300 . ?
C8 C9 1.369(9) . ?
C8 C15 1.549(9) . ?
C9 C10 1.368(9) . ?
C9 H38 0.9300 . ?
C10 H19 0.9300 . ?
C11 C13 1.502(11) . ?
C11 C12 1.512(11) . ?
C11 C14 1.533(11) . ?
C12 H43A 0.9600 . ?
C12 H43B 0.9600 . ?
C12 H43C 0.9600 . ?
C13 H44A 0.9600 . ?
C13 H44B 0.9600 . ?
C13 H44C 0.9600 . ?
C14 H1A 0.9600 . ?
C14 H1B 0.9600 . ?
C14 H1C 0.9600 . ?
C15 C17A 1.511(6) . ?
C15 C17B 1.512(6) . ?
C15 C16A 1.512(6) . ?
C15 C18B 1.512(6) . ?
C15 C16B 1.512(6) . ?
C15 C18A 1.512(6) . ?
C16A H16A 0.9600 . ?
C16A H16B 0.9600 . ?
C16A H16C 0.9600 . ?
C17A H17A 0.9600 . ?
C17A H17B 0.9600 . ?
C17A H17C 0.9600 . ?
C18A H18A 0.9600 . ?
C18A H18B 0.9600 . ?
C18A H18C 0.9600 . ?
C16B H16D 0.9600 . ?
C16B H16E 0.9600 . ?
C16B H16F 0.9600 . ?
C17B H17D 0.9600 . ?
C17B H17E 0.9600 . ?
C17B H17F 0.9600 . ?
C18B H18D 0.9600 . ?
C18B H18E 0.9600 . ?
C18B H18F 0.9600 . ?
C1' C2' 1.197(9) . ?
C2' C3' 1.430(9) . ?
C3' C4' 1.374(10) . ?
C3' C7' 1.426(9) . ?
C4' C5' 1.368(9) . ?
C4' H4' 0.9300 . ?
C5' C6' 1.377(9) . ?
C5' H5' 0.9300 . ?
C6' C8' 1.481(9) . ?
C7' H7' 0.9300 . ?
C8' C9' 1.389(9) . ?
C9' C10' 1.380(10) . ?
C9' H9' 0.9300 . ?
C10' C11' 1.358(11) . ?
C10' H10' 0.9300 . ?
C11' C12' 1.366(11) . ?
C11' H11' 0.9300 . ?
C12' H12' 0.9300 . ?
C1" C2" 1.188(9) . ?
C2" C3" 1.439(9) . ?
C3" C7" 1.389(9) . ?
C3" C4" 1.390(9) . ?
C4" C5" 1.354(9) . ?
C4" H4" 0.9300 . ?
C5" C6" 1.363(9) . ?
C5" H5" 0.9300 . ?
C6" C8" 1.488(9) . ?
C7" H7" 0.9300 . ?
C8" C9" 1.386(10) . ?
C9" C10" 1.372(11) . ?
C9" H9" 0.9300 . ?
C10" C11" 1.345(13) . ?
C10" H10" 0.9300 . ?
C11" C12" 1.350(13) . ?
C11" H11" 0.9300 . ?
C12" H12" 0.9300 . ?
Cl2 C1C 1.747(10) . ?
Cl1 C1C 1.710(10) . ?
C1C H1CA 0.9700 . ?
C1C H1CB 0.9700 . ?

loop_
_geom_torsion_atom_site_label_1
_geom_torsion_atom_site_label_2
_geom_torsion_atom_site_label_3
_geom_torsion_atom_site_label_4
_geom_torsion
_geom_torsion_site_symmetry_1
_geom_torsion_site_symmetry_2
_geom_torsion_site_symmetry_3
_geom_torsion_site_symmetry_4
_geom_torsion_publ_flag
C1' Pt1 N1 C1 -2.1(6) . . . . ?
N2 Pt1 N1 C1 177.4(6) . . . . ?
C1' Pt1 N1 C5 -176.8(5) . . . . ?
N2 Pt1 N1 C5 2.8(5) . . . . ?
C1" Pt1 N2 C10 0.0(6) . . . . ?
N1 Pt1 N2 C10 -179.8(6) . . . . ?
C1" Pt1 N2 C6 176.9(5) . . . . ?
N1 Pt1 N2 C6 -2.9(4) . . . . ?
C5 N1 C1 C2 -2.1(11) . . . . ?
Pt1 N1 C1 C2 -176.7(6) . . . . ?
N1 C1 C2 C3 1.6(13) . . . . ?
C1 C2 C3 C4 -1.1(11) . . . . ?
C1 C2 C3 C11 -180.0(7) . . . . ?
C2 C3 C4 C5 1.3(10) . . . . ?
C11 C3 C4 C5 -179.8(6) . . . . ?
C1 N1 C5 C4 2.2(10) . . . . ?
Pt1 N1 C5 C4 177.4(5) . . . . ?
C1 N1 C5 C6 -177.4(6) . . . . ?
Pt1 N1 C5 C6 -2.2(7) . . . . ?
C3 C4 C5 N1 -1.9(10) . . . . ?
C3 C4 C5 C6 177.6(6) . . . . ?
C10 N2 C6 C7 0.9(9) . . . . ?
Pt1 N2 C6 C7 -176.3(5) . . . . ?
C10 N2 C6 C5 179.8(6) . . . . ?
Pt1 N2 C6 C5 2.6(7) . . . . ?
N1 C5 C6 N2 -0.3(8) . . . . ?
C4 C5 C6 N2 -179.9(6) . . . . ?
N1 C5 C6 C7 178.6(6) . . . . ?
C4 C5 C6 C7 -1.0(11) . . . . ?
N2 C6 C7 C8 0.8(11) . . . . ?
C5 C6 C7 C8 -178.1(6) . . . . ?
C6 C7 C8 C9 -2.4(11) . . . . ?
C6 C7 C8 C15 178.9(6) . . . . ?
C7 C8 C9 C10 2.5(11) . . . . ?
C15 C8 C9 C10 -178.8(6) . . . . ?
C6 N2 C10 C9 -0.8(10) . . . . ?
Pt1 N2 C10 C9 176.0(5) . . . . ?
C8 C9 C10 N2 -1.0(12) . . . . ?
C2 C3 C11 C13 -58.7(9) . . . . ?
C4 C3 C11 C13 122.6(8) . . . . ?
C2 C3 C11 C12 60.6(9) . . . . ?
C4 C3 C11 C12 -118.2(8) . . . . ?
C2 C3 C11 C14 -179.9(8) . . . . ?
C4 C3 C11 C14 1.4(10) . . . . ?
C9 C8 C15 C17A 121.7(7) . . . . ?
C7 C8 C15 C17A -59.6(8) . . . . ?
C9 C8 C15 C17B 62.6(8) . . . . ?
C7 C8 C15 C17B -118.8(7) . . . . ?
C9 C8 C15 C16A -118.5(7) . . . . ?
C7 C8 C15 C16A 60.2(8) . . . . ?
C9 C8 C15 C18B -58.1(8) . . . . ?
C7 C8 C15 C18B 120.6(7) . . . . ?
C9 C8 C15 C16B -178.5(7) . . . . ?
C7 C8 C15 C16B 0.1(8) . . . . ?
C9 C8 C15 C18A 2.9(9) . . . . ?
C7 C8 C15 C18A -178.4(7) . . . . ?
C7' C3' C4' C5' 1.3(11) . . . . ?
C2' C3' C4' C5' -177.6(7) . . . . ?
C3' C4' C5' C6' -0.8(12) . . . . ?
C7' N3 C6' C5' 0.9(11) . . . . ?
C7' N3 C6' C8' 179.7(7) . . . . ?
C4' C5' C6' N3 -0.4(11) . . . . ?
C4' C5' C6' C8' -179.2(7) . . . . ?
C6' N3 C7' C3' -0.2(12) . . . . ?
C4' C3' C7' N3 -0.9(12) . . . . ?
C2' C3' C7' N3 178.1(7) . . . . ?
C12' N4 C8' C9' -0.3(11) . . . . ?
C12' N4 C8' C6' -179.2(7) . . . . ?
N3 C6' C8' N4 175.2(6) . . . . ?
C5' C6' C8' N4 -5.9(10) . . . . ?
N3 C6' C8' C9' -3.7(9) . . . . ?
C5' C6' C8' C9' 175.1(7) . . . . ?
N4 C8' C9' C10' -0.2(11) . . . . ?
C6' C8' C9' C10' 178.7(7) . . . . ?
C8' C9' C10' C11' 0.0(13) . . . . ?
C9' C10' C11' C12' 0.6(14) . . . . ?
C8' N4 C12' C11' 1.0(12) . . . . ?
C10' C11' C12' N4 -1.2(14) . . . . ?
C7" C3" C4" C5" -0.6(12) . . . . ?
C2" C3" C4" C5" -179.9(8) . . . . ?
C3" C4" C5" C6" -1.9(12) . . . . ?
C7" N5 C6" C5" -1.6(12) . . . . ?
C7" N5 C6" C8" -179.9(7) . . . . ?
C4" C5" C6" N5 3.1(12) . . . . ?
C4" C5" C6" C8" -178.7(7) . . . . ?
C6" N5 C7" C3" -1.1(13) . . . . ?
C4" C3" C7" N5 2.2(13) . . . . ?
C2" C3" C7" N5 -178.5(8) . . . . ?
C12" N6 C8" C9" 1.6(13) . . . . ?
C12" N6 C8" C6" -179.7(9) . . . . ?
N5 C6" C8" N6 -171.5(7) . . . . ?
C5" C6" C8" N6 10.3(11) . . . . ?
N5 C6" C8" C9" 7.2(11) . . . . ?
C5" C6" C8" C9" -171.1(8) . . . . ?
N6 C8" C9" C10" -1.1(13) . . . . ?
C6" C8" C9" C10" -179.7(8) . . . . ?
C8" C9" C10" C11" -0.9(15) . . . . ?
C9" C10" C11" C12" 2.3(16) . . . . ?
C8" N6 C12" C11" -0.1(17) . . . . ?
C10" C11" C12" N6 -1.9(19) . . . . ?

loop_
_platon_squeeze_void_nr
_platon_squeeze_void_average_x
_platon_squeeze_void_average_y
_platon_squeeze_void_average_z
_platon_squeeze_void_volume
_platon_squeeze_void_count_electrons
1 0.500 0.000 0.500 492.0 133.2
